data_2234972
loop_
_publ_author_name
'Mendoza-Mero\~no, Rafael'
'Men\'endez-Taboada, Laura'
'Garc\'ia-Granda, Santiago'

_publ_section_title
;
 1-(4-Carboxybutan-2-ylidene)-4-phenylthiosemicarbazide
;
_journal_coeditor_code DS2195
_journal_issue 6
_journal_name_full 'Acta Crystallographica Section E'
_journal_page_first o1945
_journal_page_last o1946
_journal_paper_doi 10.1107/S1600536812023793
_journal_volume 68
_journal_year 2012
_chemical_formula_iupac 'C12 H15 N3 O2 S'
_chemical_formula_moiety 'C12 H15 N3 O2 S'
_chemical_formula_sum 'C12 H15 N3 O2 S'
_chemical_formula_weight 265.33
_chemical_melting_point 437
_chemical_name_common '4-phenyl-1-(4-oxopentanoic acid)thiosemicarbazone'
_chemical_name_systematic
;
1-(4-Carboxybutan-2-ylidene)-4-phenylthiosemicarbazide
;
_space_group_IT_number 14
_symmetry_cell_setting monoclinic
_symmetry_space_group_name_Hall '-P 2ybc'
_symmetry_space_group_name_H-M 'P 1 21/c 1'
_atom_sites_solution_hydrogens geom
_atom_sites_solution_primary direct
_atom_sites_solution_secondary difmap
_cell_angle_alpha 90.000
_cell_angle_beta 104.176(3)
_cell_angle_gamma 90.000
_cell_formula_units_Z 4
_cell_length_a 11.2812(4)
_cell_length_b 9.3450(4)
_cell_length_c 13.4120(5)
_cell_measurement_reflns_used 6997
_cell_measurement_temperature 293(2)
_cell_measurement_theta_max 70.3842
_cell_measurement_theta_min 3.3959
_cell_volume 1370.87(9)
_computing_cell_refinement 'CrysAlis RED (Oxford Diffraction, 2010)'
_computing_data_collection 'CrysAlis CCD (Oxford Diffraction, 2010)'
_computing_data_reduction 'CrysAlis RED (Oxford Diffraction, 2010)'
_computing_molecular_graphics
;
ORTEP-3 for Windows (Farrugia, 1997) and Mercury  (Macrae
<i>et al.</i>, 2008)
;
_computing_publication_material
;
WinGX publication routines (Farrugia, 1999),
PLATON (Spek, 2003), PARST-95 (Nardelli, 1995) and
publCIF (Westrip, 2010).
;
_computing_structure_refinement 'SHELXL97 (Sheldrick, 2008)'
_computing_structure_solution 'SIR92 (Altomare <i>et al.</i>,  1994)'
_diffrn_ambient_temperature 293(2)
_diffrn_detector_area_resol_mean 10.2673
_diffrn_measured_fraction_theta_full 0.991
_diffrn_measured_fraction_theta_max 0.991
_diffrn_measurement_device_type 'Oxford Diffraction Xcalibur Ruby Gemini'
_diffrn_measurement_method '\w scans'
_diffrn_radiation_monochromator graphite
_diffrn_radiation_source 'Enhance (Cu) X-ray Source'
_diffrn_radiation_type CuK\a
_diffrn_radiation_wavelength 1.54180
_diffrn_reflns_av_R_equivalents 0.0265
_diffrn_reflns_av_sigmaI/netI 0.0168
_diffrn_reflns_limit_h_max 12
_diffrn_reflns_limit_h_min -13
_diffrn_reflns_limit_k_max 10
_diffrn_reflns_limit_k_min -11
_diffrn_reflns_limit_l_max 16
_diffrn_reflns_limit_l_min -16
_diffrn_reflns_number 12283
_diffrn_reflns_theta_full 70.52
_diffrn_reflns_theta_max 70.52
_diffrn_reflns_theta_min 4.04
_diffrn_standards_number 12646
_exptl_absorpt_coefficient_mu 2.097
_exptl_absorpt_correction_T_max 1.00000
_exptl_absorpt_correction_T_min 0.90717
_exptl_absorpt_correction_type multi-scan
_exptl_absorpt_process_details
;
(CrysAlis RED; Oxford Diffraction, 2010)
Empirical absorption correction using spherical harmonics,
implemented in SCALE3 ABSPACK scaling algorithm.
;
_exptl_crystal_colour white
_exptl_crystal_density_diffrn 1.286
_exptl_crystal_density_method 'not measured'
_exptl_crystal_description blocks
_exptl_crystal_F_000 560
_exptl_crystal_size_max 0.2599
_exptl_crystal_size_mid 0.1755
_exptl_crystal_size_min 0.1152
_refine_diff_density_max 0.301
_refine_diff_density_min -0.283
_refine_ls_extinction_method none
_refine_ls_goodness_of_fit_ref 1.048
_refine_ls_hydrogen_treatment mixed
_refine_ls_matrix_type full
_refine_ls_number_parameters 191
_refine_ls_number_reflns 2601
_refine_ls_number_restraints 0
_refine_ls_restrained_S_all 1.048
_refine_ls_R_factor_all 0.0446
_refine_ls_R_factor_gt 0.0395
_refine_ls_shift/su_max 0.000
_refine_ls_shift/su_mean 0.000
_refine_ls_structure_factor_coef Fsqd
_refine_ls_weighting_details 'calc w=1/[\s^2^(Fo^2^)+(0.0645P)^2^+0.3083P] where P=(Fo^2^+2Fc^2^)/3'
_refine_ls_weighting_scheme calc
_refine_ls_wR_factor_gt 0.1082
_refine_ls_wR_factor_ref 0.1141
_reflns_number_gt 2294
_reflns_number_total 2601
_reflns_threshold_expression >2sigma(I)
_cod_data_source_file ds2195.cif
_cod_data_source_block I
_cod_database_code 2234972
_cod_database_fobs_code 2234972

loop_
_symmetry_equiv_pos_as_xyz
'x, y, z'
'-x, y+1/2, -z+1/2'
'-x, -y, -z'
'x, -y-1/2, z-1/2'

loop_
_atom_site_type_symbol
_atom_site_label
_atom_site_fract_x
_atom_site_fract_y
_atom_site_fract_z
_atom_site_U_iso_or_equiv
_atom_site_adp_type
_atom_site_calc_flag
_atom_site_refinement_flags
_atom_site_occupancy
_atom_site_symmetry_multiplicity
S S1 0.78464(4) 0.25421(5) 0.48897(3) 0.05613(18) Uani d . 1 1
N N2 0.99203(13) 0.17312(16) 0.44863(11) 0.0480(3) Uani d . 1 1
N N1 1.05662(12) 0.10898(15) 0.38565(10) 0.0461(3) Uani d . 1 1
O O1 0.95660(14) 0.02621(17) 0.13593(12) 0.0715(4) Uani d . 1 1
N N3 0.82411(14) 0.10334(16) 0.32848(12) 0.0519(4) Uani d . 1 1
O O2 1.10103(15) 0.19167(18) 0.15461(11) 0.0776(5) Uani d . 1 1
C C4 1.17284(14) 0.11152(18) 0.40985(12) 0.0470(4) Uani d . 1 1
C C7 0.70327(15) 0.08424(18) 0.26779(12) 0.0479(4) Uani d . 1 1
C C6 0.86830(14) 0.17285(17) 0.41730(12) 0.0452(4) Uani d . 1 1
C C5 1.25209(18) 0.1801(3) 0.50355(15) 0.0701(6) Uani d . 1 1
H H5A 1.2016 0.2207 0.5445 0.105 Uiso calc R 1 1
H H5B 1.3002 0.2542 0.4832 0.105 Uiso calc R 1 1
H H5C 1.3052 0.1094 0.5431 0.105 Uiso calc R 1 1
C C3 1.23533(17) 0.0414(2) 0.33614(14) 0.0549(4) Uani d . 1 1
C C10 0.47481(18) 0.0357(2) 0.13805(15) 0.0642(5) Uani d . 1 1
H H10 0.3979 0.0192 0.0949 0.077 Uiso calc R 1 1
C C8 0.60898(17) 0.1802(2) 0.26478(15) 0.0610(5) Uani d . 1 1
H H8 0.6220 0.2617 0.3058 0.073 Uiso calc R 1 1
C C2 1.14856(19) -0.0293(2) 0.24553(15) 0.0587(5) Uani d . 1 1
C C1 1.06851(18) 0.0751(2) 0.17557(13) 0.0563(4) Uani d . 1 1
C C12 0.68317(17) -0.0348(2) 0.20479(14) 0.0567(4) Uani d . 1 1
H H12 0.7464 -0.0991 0.2059 0.068 Uiso calc R 1 1
C C9 0.49515(18) 0.1538(2) 0.20007(16) 0.0662(5) Uani d . 1 1
H H9 0.4314 0.2175 0.1988 0.079 Uiso calc R 1 1
C C11 0.56902(19) -0.0583(2) 0.14005(15) 0.0657(5) Uani d . 1 1
H H11 0.5559 -0.1384 0.0976 0.079 Uiso calc R 1 1
H H2A 1.1951(19) -0.075(2) 0.2050(16) 0.064(6) Uiso d . 1 1
H H2B 1.097(2) -0.101(2) 0.2673(17) 0.073(6) Uiso d . 1 1
H H3B 1.2903(19) -0.032(2) 0.3704(16) 0.065(6) Uiso d . 1 1
H H3A 1.2844(18) 0.113(2) 0.3127(15) 0.059(5) Uiso d . 1 1
H H2N 1.027(2) 0.208(2) 0.5052(18) 0.064(6) Uiso d . 1 1
H H3N 0.879(2) 0.068(2) 0.3071(17) 0.063(6) Uiso d . 1 1
H H1O 0.910(3) 0.096(3) 0.096(2) 0.108(10) Uiso d . 1 1

loop_
_atom_site_aniso_label
_atom_site_aniso_U_11
_atom_site_aniso_U_22
_atom_site_aniso_U_33
_atom_site_aniso_U_12
_atom_site_aniso_U_13
_atom_site_aniso_U_23
S1 0.0539(3) 0.0688(3) 0.0476(3) 0.00688(19) 0.0162(2) -0.00087(18)
N2 0.0457(7) 0.0563(8) 0.0410(7) -0.0005(6) 0.0085(6) -0.0048(6)
N1 0.0467(7) 0.0504(8) 0.0409(7) 0.0020(6) 0.0098(6) -0.0004(6)
O1 0.0667(9) 0.0708(9) 0.0701(9) -0.0106(7) 0.0035(7) 0.0069(7)
N3 0.0431(7) 0.0569(9) 0.0541(8) 0.0008(6) 0.0089(6) -0.0107(7)
O2 0.0800(9) 0.0864(10) 0.0576(8) -0.0231(8) 0.0000(7) 0.0237(7)
C4 0.0462(8) 0.0525(9) 0.0412(8) -0.0028(7) 0.0082(7) 0.0048(7)
C7 0.0449(8) 0.0520(9) 0.0460(8) -0.0054(7) 0.0094(7) 0.0010(7)
C6 0.0478(8) 0.0430(8) 0.0445(8) 0.0002(6) 0.0108(7) 0.0046(6)
C5 0.0507(10) 0.1051(17) 0.0524(10) -0.0135(11) 0.0089(8) -0.0109(10)
C3 0.0501(9) 0.0641(11) 0.0519(10) 0.0064(8) 0.0155(8) 0.0066(8)
C10 0.0520(10) 0.0791(13) 0.0556(11) -0.0102(9) 0.0019(8) -0.0004(9)
C8 0.0509(10) 0.0628(11) 0.0649(11) 0.0019(8) 0.0055(8) -0.0107(9)
C2 0.0680(12) 0.0591(11) 0.0523(10) 0.0051(9) 0.0209(9) -0.0045(8)
C1 0.0647(11) 0.0649(11) 0.0406(8) -0.0051(9) 0.0153(8) -0.0021(8)
C12 0.0564(10) 0.0564(10) 0.0551(10) 0.0000(8) 0.0095(8) -0.0052(8)
C9 0.0504(10) 0.0776(13) 0.0657(12) 0.0048(9) 0.0049(9) -0.0022(10)
C11 0.0677(12) 0.0672(12) 0.0569(11) -0.0104(9) 0.0052(9) -0.0117(9)

loop_
_atom_type_symbol
_atom_type_description
_atom_type_scat_dispersion_real
_atom_type_scat_dispersion_imag
_atom_type_scat_source
C C 0.0181 0.0091 'International Tables Vol C Tables 4.2.6.8 and 6.1.1.4'
H H 0.0000 0.0000 'International Tables Vol C Tables 4.2.6.8 and 6.1.1.4'
N N 0.0311 0.0180 'International Tables Vol C Tables 4.2.6.8 and 6.1.1.4'
O O 0.0492 0.0322 'International Tables Vol C Tables 4.2.6.8 and 6.1.1.4'
S S 0.3331 0.5567 'International Tables Vol C Tables 4.2.6.8 and 6.1.1.4'

loop_
_geom_angle_atom_site_label_1
_geom_angle_atom_site_label_2
_geom_angle_atom_site_label_3
_geom_angle
C6 N2 N1 117.86(14)
C6 N2 H2N 120.3(15)
N1 N2 H2N 121.8(15)
C4 N1 N2 120.11(14)
C1 O1 H1O 110.1(18)
C6 N3 C7 131.84(16)
C6 N3 H3N 111.3(15)
C7 N3 H3N 116.9(15)
N1 C4 C5 126.09(16)
N1 C4 C3 116.48(15)
C5 C4 C3 117.42(15)
C12 C7 C8 119.60(16)
C12 C7 N3 116.31(16)
C8 C7 N3 124.00(16)
N3 C6 N2 114.00(15)
N3 C6 S1 125.96(13)
N2 C6 S1 120.04(12)
C4 C5 H5A 109.5
C4 C5 H5B 109.5
H5A C5 H5B 109.5
C4 C5 H5C 109.5
H5A C5 H5C 109.5
H5B C5 H5C 109.5
C4 C3 C2 113.87(15)
C4 C3 H3B 110.5(12)
C2 C3 H3B 106.5(13)
C4 C3 H3A 108.3(12)
C2 C3 H3A 110.4(12)
H3B C3 H3A 107.1(17)
C9 C10 C11 119.38(18)
C9 C10 H10 120.3
C11 C10 H10 120.3
C7 C8 C9 119.39(18)
C7 C8 H8 120.3
C9 C8 H8 120.3
C1 C2 C3 113.05(16)
C1 C2 H2A 105.5(13)
C3 C2 H2A 108.5(12)
C1 C2 H2B 108.7(13)
C3 C2 H2B 112.0(13)
H2A C2 H2B 108.9(18)
O2 C1 O1 122.19(18)
O2 C1 C2 124.43(18)
O1 C1 C2 113.37(17)
C7 C12 C11 120.02(18)
C7 C12 H12 120.0
C11 C12 H12 120.0
C10 C9 C8 121.13(19)
C10 C9 H9 119.4
C8 C9 H9 119.4
C10 C11 C12 120.47(19)
C10 C11 H11 119.8
C12 C11 H11 119.8

loop_
_geom_bond_atom_site_label_1
_geom_bond_atom_site_label_2
_geom_bond_distance
S1 C6 1.6843(17)
N2 C6 1.356(2)
N2 N1 1.3802(19)
N2 H2N 0.83(2)
N1 C4 1.271(2)
O1 C1 1.325(2)
O1 H1O 0.92(3)
N3 C6 1.341(2)
N3 C7 1.418(2)
N3 H3N 0.81(2)
O2 C1 1.205(2)
C4 C5 1.496(2)
C4 C3 1.498(2)
C7 C12 1.381(3)
C7 C8 1.384(3)
C5 H5A 0.9600
C5 H5B 0.9600
C5 H5C 0.9600
C3 C2 1.513(3)
C3 H3B 0.97(2)
C3 H3A 0.97(2)
C10 C9 1.367(3)
C10 C11 1.374(3)
C10 H10 0.9300
C8 C9 1.385(3)
C8 H8 0.9300
C2 C1 1.494(3)
C2 H2A 0.94(2)
C2 H2B 0.98(2)
C12 C11 1.383(3)
C12 H12 0.9300
C9 H9 0.9300
C11 H11 0.9300

loop_
_geom_hbond_atom_site_label_D
_geom_hbond_atom_site_label_H
_geom_hbond_atom_site_label_A
_geom_hbond_site_symmetry_A
_geom_hbond_distance_DH
_geom_hbond_distance_HA
_geom_hbond_distance_DA
_geom_hbond_angle_DHA
N3 H3N N1 1 0.81(2) 2.06(2) 2.547(2) 118.1(19)
N2 H2N O2 4_566 0.83(2) 2.19(2) 3.013(2) 174(2)
C5 H5A O2 4_566 0.96 2.23 3.184(3) 173.6
O1 H1O S1 4_565 0.92(3) 2.24(3) 3.1600(17) 174(3)

loop_
_geom_torsion_atom_site_label_1
_geom_torsion_atom_site_label_2
_geom_torsion_atom_site_label_3
_geom_torsion_atom_site_label_4
_geom_torsion
C6 N2 N1 C4 177.24(15)
N2 N1 C4 C5 -0.2(3)
N2 N1 C4 C3 -179.00(15)
C6 N3 C7 C12 -155.39(18)
C6 N3 C7 C8 28.0(3)
C7 N3 C6 N2 -176.52(17)
C7 N3 C6 S1 4.0(3)
N1 N2 C6 N3 2.5(2)
N1 N2 C6 S1 -177.98(11)
N1 C4 C3 C2 -3.1(2)
C5 C4 C3 C2 178.08(18)
C12 C7 C8 C9 1.3(3)
N3 C7 C8 C9 177.77(18)
C4 C3 C2 C1 66.2(2)
C3 C2 C1 O2 37.4(3)
C3 C2 C1 O1 -143.94(17)
C8 C7 C12 C11 -0.7(3)
N3 C7 C12 C11 -177.45(17)
C7 C8 C9 C10 -1.0(3)
C9 C10 C11 C12 0.6(3)
C7 C12 C11 C10 -0.2(3)

loop_
_cod_related_entry_id
_cod_related_entry_database
_cod_related_entry_code
1 ChemSpider 30657746
